data_7251887
loop_
_publ_author_name
'Dutra, Jocely L.'
'Marcon, Pedro H. S.'
'Moselli, Gustavo'
'Niquini, Fabiano M.'
'da Costa, Jo\~ao Victor F.'
'Moraes, Carlos Andr\'e F.'
'Braga, Ataualpa A. C.'
'Ellena, Javier'
'Batista, Alzir A.'
'de Araujo-Neto, Jo\~ao Honorato'

_publ_section_title
;
 Para-substituted benzoic acid ruthenium(ii) complexes: structural
 features modulating cytotoxicity
;
_journal_issue 22
_journal_name_full 'RSC Advances'
_journal_page_first 19763
_journal_page_last 19778
_journal_paper_doi 10.1039/D5RA07271A
_journal_volume 16
_journal_year 2026
_chemical_formula_moiety 'C45 H42 N3 O2 P2 Ru, 1[PF6], 0.56[C4H10O]'
_chemical_formula_sum 'C47.24 H47.6 F6 N3 O2.56 P3 Ru'
_chemical_formula_weight 1006.340
_space_group_crystal_system triclinic
_space_group_IT_number 2
_space_group_name_Hall '-P 1'
_space_group_name_H-M_alt 'P -1'
_symmetry_Int_Tables_number 2
_audit_creation_date 2025-09-09
_audit_creation_method
;
Olex2 1.5
(compiled 2025.07.13 svn.rb7424aed for OlexSys, GUI svn.r7314)
;
_audit_update_record
;
2025-09-10 deposited with the CCDC.	2026-03-31 downloaded from the CCDC.
;
_cell_angle_alpha 106.669(2)
_cell_angle_beta 97.953(2)
_cell_angle_gamma 90.324(2)
_cell_formula_units_Z 2
_cell_length_a 11.6936(3)
_cell_length_b 13.4117(4)
_cell_length_c 15.3031(4)
_cell_measurement_reflns_used 23920
_cell_measurement_temperature 293(2)
_cell_measurement_theta_max 31.4280
_cell_measurement_theta_min 3.0370
_cell_volume 2274.43(11)
_computing_cell_refinement 'CrysAlisPro 1.171.39.35c (Rigaku OD, 2017)'
_computing_data_collection 'CrysAlisPro 1.171.39.35c (Rigaku OD, 2017)'
_computing_data_reduction 'CrysAlisPro 1.171.39.35c (Rigaku OD, 2017)'
_computing_molecular_graphics 'Olex2 1.5 (Dolomanov et al., 2009)'
_computing_publication_material 'Olex2 1.5 (Dolomanov et al., 2009)'
_computing_structure_refinement 'olex2.refine 1.5 (Bourhis et al., 2015)'
_computing_structure_solution 'SHELXT  (Sheldrick, 2015)'
_diffrn_ambient_temperature 293(2)
_diffrn_detector 'CCD plate'
_diffrn_detector_type 'Rigaku Saturn724+'
_diffrn_measured_fraction_theta_full 0.9984
_diffrn_measured_fraction_theta_max 0.9985
_diffrn_measurement_details
;
List of Runs (angles in degrees, time in seconds):

  # Type    Start    End  Width  t~exp~   \w     \q     \k     \f   Frames
#--------------------------------------------------------------------------
  1  \w    -69.00 118.00   1.00   15.00    --   27.63  54.00-150.00  187
  2  \w    -69.00 118.00   1.00   15.00    --   27.63  54.00  90.00  187
  3  \w    -69.00 118.00   1.00   15.00    --   27.63  54.00  90.00  187
  4  \w    -69.00 118.00   1.00   15.00    --   27.63  54.00  90.00  187
  5  \w    -69.00 118.00   1.00   15.00    --   27.63  54.00 -30.00  187
  6  \w    -69.00 -14.00   1.00   15.00    --   27.63  54.00  30.00   55
  7  \w    -69.00 118.00   1.00   15.00    --   27.63  54.00 150.00  187
;
_diffrn_measurement_device 'two-circle diffractometer'
_diffrn_measurement_device_type 'XtaLAB Mini (ROW)'
_diffrn_measurement_method '\w scans'
_diffrn_measurement_specimen_support 'Mitegen 50um'
_diffrn_orient_matrix_type 'CrysAlisPro convention (1999,Acta A55,543-557)'
_diffrn_orient_matrix_UB_11 0.0542852000
_diffrn_orient_matrix_UB_12 0.0274948000
_diffrn_orient_matrix_UB_13 0.0083641000
_diffrn_orient_matrix_UB_21 -0.0268966000
_diffrn_orient_matrix_UB_22 0.0403885000
_diffrn_orient_matrix_UB_23 -0.0154528000
_diffrn_orient_matrix_UB_31 -0.0094535000
_diffrn_orient_matrix_UB_32 0.0258365000
_diffrn_orient_matrix_UB_33 0.0456419000
_diffrn_radiation_monochromator graphite
_diffrn_radiation_probe x-ray
_diffrn_radiation_type 'Mo K\a'
_diffrn_radiation_wavelength 0.71073
_diffrn_reflns_av_R_equivalents 0.0392
_diffrn_reflns_av_unetI/netI 0.0364
_diffrn_reflns_Laue_measured_fraction_full 0.9984
_diffrn_reflns_Laue_measured_fraction_max 0.9985
_diffrn_reflns_limit_h_max 18
_diffrn_reflns_limit_h_min -18
_diffrn_reflns_limit_k_max 21
_diffrn_reflns_limit_k_min -20
_diffrn_reflns_limit_l_max 23
_diffrn_reflns_limit_l_min -24
_diffrn_reflns_number 74619
_diffrn_reflns_point_group_measured_fraction_full 0.9984
_diffrn_reflns_point_group_measured_fraction_max 0.9985
_diffrn_reflns_theta_full 25.2417
_diffrn_reflns_theta_max 25.68
_diffrn_reflns_theta_min 2.60
_diffrn_source 'fine-focus sealed X-ray tube'
_diffrn_source_type 'Rigaku (Mo) X-ray Source'
_exptl_absorpt_coefficient_mu 0.518
_exptl_absorpt_correction_T_max 1.00000
_exptl_absorpt_correction_T_min 0.97890
_exptl_absorpt_correction_type multi-scan
_exptl_absorpt_process_details
;
CrysAlisPro 1.171.39.35c (Rigaku Oxford Diffraction, 2017)
Empirical absorption correction using spherical harmonics,
 implemented in SCALE3 ABSPACK scaling algorithm.
;
_exptl_crystal_colour 'clear dark red'
_exptl_crystal_colour_lustre clear
_exptl_crystal_colour_modifier dark
_exptl_crystal_colour_primary red
_exptl_crystal_density_diffrn 1.469
_exptl_crystal_description block
_exptl_crystal_F_000 1029.844
_exptl_crystal_size_max 0.37
_exptl_crystal_size_mid 0.29
_exptl_crystal_size_min 0.16
_refine_diff_density_max 0.4643
_refine_diff_density_min -0.3705
_refine_diff_density_rms 0.0627
_refine_ls_d_res_high 0.8200
_refine_ls_d_res_low 7.8382
_refine_ls_goodness_of_fit_ref 1.0656
_refine_ls_hydrogen_treatment constr
_refine_ls_matrix_type full
_refine_ls_number_constraints 79
_refine_ls_number_parameters 479
_refine_ls_number_reflns 8620
_refine_ls_number_restraints 0
_refine_ls_restrained_S_all 1.0656
_refine_ls_R_factor_all 0.0376
_refine_ls_R_factor_gt 0.0307
_refine_ls_shift/su_max -0.0003
_refine_ls_shift/su_mean 0.0000
_refine_ls_structure_factor_coef Fsqd
_refine_ls_weighting_details 'w=1/[\s^2^(Fo^2^)+(0.0312P)^2^+1.8375P] where P=(Fo^2^+2Fc^2^)/3'
_refine_ls_weighting_scheme calc
_refine_ls_wR_factor_gt 0.0753
_refine_ls_wR_factor_ref 0.0814
_reflns_Friedel_coverage 0.0
_reflns_limit_h_max 14
_reflns_limit_h_min -14
_reflns_limit_k_max 15
_reflns_limit_k_min -16
_reflns_limit_l_max 18
_reflns_limit_l_min 0
_reflns_number_gt 7578
_reflns_number_total 8620
_reflns_threshold_expression I>=2u(I)
_cod_data_source_file d5ra07271a2.cif
_cod_data_source_block RuNH2
_cod_original_formula_sum 'C47.24 H47.6 F6 N3 O2.56 P3 Ru1'
_cod_database_code 7251887
_chemical_oxdiff_formula 'Ru1 N3 P3 O2 F6 C55 H60'
_diffrn_oxdiff_ac3_digest_frames
;
01cb7a35c4eb6f22e1e649bea6aa47ee76000254222
;
_olex2_refinement_description
;
1. Fixed Uiso
 At 1.2 times of:
  All C(H) groups, All C(H,H) groups, All N(H,H) groups
2.a Rotating group:
 N4(H4a,H4b)
2.b Secondary CH2 refined with riding coordinates:
 C42(H42a,H42b), C43(H43a,H43b), C44(H44a,H44b), C45(H45a,H45b)
2.c Aromatic/amide H refined with riding coordinates:
 C1(H1), C2(H2), C46(H46), C4(H4), C7(H7), C8(H8), C9(H9), C10(H10), C13(H13),
 C14(H14), C16(H16), C17(H17), C19(H19), C20(H20), C21(H21), C22(H22), C23(H23),
  C25(H25), C26(H26), C27(H27), C28(H28), C29(H29), C31(H31), C32(H32),
 C33(H33), C34(H34), C35(H35), C37(H37), C38(H38), C39(H39), C40(H40), C41(H41)
;
_smtbx_masks_void_probe_radius 1.2
_smtbx_masks_void_truncation_radius 1.2
_olex2_submission_special_instructions 'No special instructions were received'
_oxdiff_exptl_absorpt_empirical_details
;
Empirical correction (ABSPACK) includes:
- Absorption correction using spherical harmonics
- Frame scaling
;
_oxdiff_exptl_absorpt_empirical_full_max 1.075
_oxdiff_exptl_absorpt_empirical_full_min 0.941

loop_
_space_group_symop_id
_space_group_symop_operation_xyz
1 x,y,z
2 -x,-y,-z

loop_
_atom_site_label
_atom_site_type_symbol
_atom_site_fract_x
_atom_site_fract_y
_atom_site_fract_z
_atom_site_U_iso_or_equiv
_atom_site_adp_type
_atom_site_occupancy
_atom_site_refinement_flags_posn
Ru1 Ru 0.528456(15) 0.347547(13) 0.735890(12) 0.03434(6) Uani 1.000000 .
P1 P 0.66205(5) 0.22045(4) 0.73991(4) 0.03337(13) Uani 1.000000 .
P2 P 0.37166(5) 0.23782(4) 0.66403(4) 0.03465(13) Uani 1.000000 .
O1 O 0.60637(14) 0.39236(12) 0.63352(11) 0.0410(4) Uani 1.000000 .
O2 O 0.67040(14) 0.46654(12) 0.77861(11) 0.0424(4) Uani 1.000000 .
N1 N 0.46753(17) 0.35564(16) 0.85702(14) 0.0435(5) Uani 1.000000 .
N2 N 0.42518(18) 0.47578(15) 0.74817(16) 0.0494(5) Uani 1.000000 .
N4 N 1.0203(3) 0.6823(2) 0.5954(3) 0.0829(9) Uani 1.000000 .
H4a H 1.0022(12) 0.688(2) 0.5399(7) 0.0995(11) Uiso 1.000000 GR
H4b H 1.0306(18) 0.7447(9) 0.6335(12) 0.0995(11) Uiso 1.000000 GR
C1 C 0.4843(2) 0.2894(2) 0.90748(17) 0.0521(6) Uani 1.000000 .
H1 H 0.5288(2) 0.2324(2) 0.88719(17) 0.0625(8) Uiso 1.000000 R
C2 C 0.4392(3) 0.3011(3) 0.9881(2) 0.0700(9) Uani 1.000000 .
H2 H 0.4520(3) 0.2522(3) 1.0205(2) 0.0840(11) Uiso 1.000000 R
C46 C 0.3751(3) 0.3854(3) 1.0199(2) 0.0798(11) Uani 1.000000 .
H46 H 0.3448(3) 0.3957(3) 1.0748(2) 0.0958(13) Uiso 1.000000 R
C4 C 0.3571(3) 0.4534(3) 0.9692(2) 0.0699(9) Uani 1.000000 .
H4 H 0.3135(3) 0.5110(3) 0.9897(2) 0.0838(11) Uiso 1.000000 R
C5 C 0.4021(2) 0.4388(2) 0.88780(19) 0.0522(7) Uani 1.000000 .
C6 C 0.3816(2) 0.5059(2) 0.8286(2) 0.0559(7) Uani 1.000000 .
C7 C 0.3191(3) 0.5956(3) 0.8491(3) 0.0844(11) Uani 1.000000 .
H7 H 0.2893(3) 0.6168(3) 0.9045(3) 0.1013(14) Uiso 1.000000 R
C8 C 0.3019(4) 0.6519(3) 0.7885(4) 0.1074(15) Uani 1.000000 .
H8 H 0.2597(4) 0.7116(3) 0.8019(4) 0.1289(18) Uiso 1.000000 R
C9 C 0.3467(4) 0.6209(3) 0.7071(4) 0.0976(13) Uani 1.000000 .
H9 H 0.3350(4) 0.6587(3) 0.6646(4) 0.1171(16) Uiso 1.000000 R
C10 C 0.4092(3) 0.5324(2) 0.6898(3) 0.0687(9) Uani 1.000000 .
H10 H 0.4413(3) 0.5118(2) 0.6355(3) 0.0824(10) Uiso 1.000000 R
C11 C 0.6766(2) 0.45781(17) 0.69414(16) 0.0382(5) Uani 1.000000 .
C12 C 0.7639(2) 0.51764(18) 0.66790(17) 0.0412(5) Uani 1.000000 .
C13 C 0.8290(2) 0.59816(19) 0.73363(19) 0.0486(6) Uani 1.000000 .
H13 H 0.8162(2) 0.61526(19) 0.79471(19) 0.0583(7) Uiso 1.000000 R
C14 C 0.9125(2) 0.6529(2) 0.7091(2) 0.0573(7) Uani 1.000000 .
H14 H 0.9559(2) 0.7068(2) 0.7538(2) 0.0687(8) Uiso 1.000000 R
C15 C 0.9326(2) 0.6287(2) 0.6185(2) 0.0573(7) Uani 1.000000 .
C16 C 0.8686(3) 0.5480(2) 0.5534(2) 0.0575(7) Uani 1.000000 .
H16 H 0.8822(3) 0.5305(2) 0.4925(2) 0.0690(8) Uiso 1.000000 R
C17 C 0.7849(2) 0.4932(2) 0.57755(19) 0.0505(6) Uani 1.000000 .
H17 H 0.7419(2) 0.4392(2) 0.53273(19) 0.0607(7) Uiso 1.000000 R
C18 C 0.7573(2) 0.2472(2) 0.85088(16) 0.0439(5) Uani 1.000000 .
C19 C 0.8122(2) 0.3438(2) 0.88967(17) 0.0500(6) Uani 1.000000 .
H19 H 0.7985(2) 0.3956(2) 0.86060(17) 0.0600(7) Uiso 1.000000 R
C20 C 0.8874(3) 0.3649(3) 0.9713(2) 0.0672(9) Uani 1.000000 .
H20 H 0.9234(3) 0.4309(3) 0.9967(2) 0.0807(10) Uiso 1.000000 R
C21 C 0.7794(4) 0.1741(3) 0.8972(2) 0.0826(11) Uani 1.000000 .
H21 H 0.7425(4) 0.1083(3) 0.8733(2) 0.0992(13) Uiso 1.000000 R
C22 C 0.9093(3) 0.2910(4) 1.0145(2) 0.0831(11) Uani 1.000000 .
H22 H 0.9614(3) 0.3053(4) 1.0687(2) 0.0998(13) Uiso 1.000000 R
C23 C 0.8550(4) 0.1960(4) 0.9783(3) 0.1039(14) Uani 1.000000 .
H23 H 0.8687(4) 0.1451(4) 1.0084(3) 0.1247(17) Uiso 1.000000 R
C24 C 0.76681(19) 0.19787(17) 0.65770(15) 0.0367(5) Uani 1.000000 .
C25 C 0.7339(2) 0.20256(18) 0.56877(16) 0.0414(5) Uani 1.000000 .
H25 H 0.6616(2) 0.22624(18) 0.55286(16) 0.0497(6) Uiso 1.000000 R
C26 C 0.8752(2) 0.1629(2) 0.67975(18) 0.0487(6) Uani 1.000000 .
H26 H 0.8991(2) 0.1594(2) 0.73928(18) 0.0585(7) Uiso 1.000000 R
C27 C 0.8072(2) 0.1724(2) 0.50295(18) 0.0501(6) Uani 1.000000 .
H27 H 0.7840(2) 0.1756(2) 0.44322(18) 0.0601(7) Uiso 1.000000 R
C28 C 0.9144(2) 0.1379(2) 0.5263(2) 0.0561(7) Uani 1.000000 .
H28 H 0.9639(2) 0.1176(2) 0.4824(2) 0.0673(8) Uiso 1.000000 R
C29 C 0.9479(2) 0.1334(2) 0.6142(2) 0.0599(7) Uani 1.000000 .
H29 H 1.0205(2) 0.1102(2) 0.6299(2) 0.0719(9) Uiso 1.000000 R
C30 C 0.3368(2) 0.20989(18) 0.53921(16) 0.0405(5) Uani 1.000000 .
C31 C 0.2411(2) 0.1458(2) 0.49178(19) 0.0520(6) Uani 1.000000 .
H31 H 0.1971(2) 0.1140(2) 0.52338(19) 0.0624(8) Uiso 1.000000 R
C32 C 0.4002(2) 0.2568(2) 0.49069(18) 0.0495(6) Uani 1.000000 .
H32 H 0.4642(2) 0.3006(2) 0.52133(18) 0.0593(7) Uiso 1.000000 R
C33 C 0.2109(2) 0.1289(2) 0.3987(2) 0.0599(8) Uani 1.000000 .
H33 H 0.1468(2) 0.0854(2) 0.3675(2) 0.0719(9) Uiso 1.000000 R
C34 C 0.3689(3) 0.2389(2) 0.3971(2) 0.0630(8) Uani 1.000000 .
H34 H 0.4124(3) 0.2702(2) 0.3648(2) 0.0756(9) Uiso 1.000000 R
C35 C 0.2743(3) 0.1754(2) 0.3515(2) 0.0629(8) Uani 1.000000 .
H35 H 0.2532(3) 0.1640(2) 0.2884(2) 0.0754(10) Uiso 1.000000 R
C36 C 0.23923(19) 0.29690(18) 0.70204(16) 0.0392(5) Uani 1.000000 .
C37 C 0.1991(2) 0.2821(2) 0.77847(17) 0.0456(6) Uani 1.000000 .
H37 H 0.2362(2) 0.2371(2) 0.80821(17) 0.0548(7) Uiso 1.000000 R
C38 C 0.1045(2) 0.3333(2) 0.8112(2) 0.0590(7) Uani 1.000000 .
H38 H 0.0782(2) 0.3228(2) 0.8626(2) 0.0708(9) Uiso 1.000000 R
C39 C 0.1821(2) 0.3627(2) 0.6581(2) 0.0534(6) Uani 1.000000 .
H39 H 0.2072(2) 0.3728(2) 0.6060(2) 0.0641(8) Uiso 1.000000 R
C40 C 0.0872(3) 0.4140(3) 0.6914(2) 0.0666(8) Uani 1.000000 .
H40 H 0.0490(3) 0.4584(3) 0.6616(2) 0.0799(10) Uiso 1.000000 R
C41 C 0.0498(3) 0.3995(3) 0.7677(2) 0.0675(8) Uani 1.000000 .
H41 H -0.0132(3) 0.4348(3) 0.7901(2) 0.0810(10) Uiso 1.000000 R
C42 C 0.3541(2) 0.11126(17) 0.68511(18) 0.0421(5) Uani 1.000000 .
H42a H 0.3822(2) 0.11950(17) 0.74958(18) 0.0505(6) Uiso 1.000000 R
H42b H 0.2721(2) 0.09259(17) 0.67512(18) 0.0505(6) Uiso 1.000000 R
C43 C 0.4140(2) 0.02052(18) 0.62740(19) 0.0460(6) Uani 1.000000 .
H43a H 0.4087(2) -0.03803(18) 0.65217(19) 0.0552(7) Uiso 1.000000 R
H43b H 0.3726(2) -0.00018(18) 0.56504(19) 0.0552(7) Uiso 1.000000 R
C44 C 0.6124(2) 0.08509(17) 0.71802(17) 0.0413(5) Uani 1.000000 .
H44a H 0.6788(2) 0.04274(17) 0.72192(17) 0.0495(6) Uiso 1.000000 R
H44b H 0.5668(2) 0.08022(17) 0.76514(17) 0.0495(6) Uiso 1.000000 R
C45 C 0.5396(2) 0.04267(18) 0.62335(17) 0.0424(5) Uani 1.000000 .
H45a H 0.5719(2) -0.02113(18) 0.59006(17) 0.0509(6) Uiso 1.000000 R
H45b H 0.5444(2) 0.09274(18) 0.58899(17) 0.0509(6) Uiso 1.000000 R

loop_
_atom_site_aniso_label
_atom_site_aniso_U_11
_atom_site_aniso_U_22
_atom_site_aniso_U_33
_atom_site_aniso_U_12
_atom_site_aniso_U_13
_atom_site_aniso_U_23
Ru1 0.03477(10) 0.02956(10) 0.03793(10) 0.00390(7) 0.01417(7) 0.00443(7)
P1 0.0342(3) 0.0332(3) 0.0316(3) 0.0046(2) 0.0102(2) 0.0051(2)
P2 0.0302(3) 0.0332(3) 0.0398(3) 0.0050(2) 0.0132(2) 0.0056(2)
O1 0.0429(9) 0.0392(9) 0.0405(9) 0.0004(7) 0.0093(7) 0.0093(7)
O2 0.0461(9) 0.0362(8) 0.0429(9) -0.0046(7) 0.0156(7) 0.0038(7)
N1 0.0385(11) 0.0435(11) 0.0421(11) 0.0008(8) 0.0148(9) -0.0018(9)
N2 0.0485(12) 0.0293(10) 0.0694(14) 0.0075(9) 0.0208(11) 0.0072(10)
N4 0.0793(19) 0.0730(18) 0.115(3) -0.0043(15) 0.0423(19) 0.0437(18)
C1 0.0587(16) 0.0550(16) 0.0394(13) -0.0018(13) 0.0155(12) 0.0052(12)
C2 0.076(2) 0.087(2) 0.0457(16) -0.0120(18) 0.0214(15) 0.0103(15)
C46 0.072(2) 0.108(3) 0.0453(17) -0.012(2) 0.0320(16) -0.0108(18)
C4 0.0537(17) 0.079(2) 0.0559(18) 0.0001(15) 0.0241(14) -0.0203(16)
C5 0.0369(13) 0.0513(15) 0.0528(15) -0.0007(11) 0.0149(11) -0.0133(12)
C6 0.0429(14) 0.0404(14) 0.0706(18) 0.0062(11) 0.0128(13) -0.0080(13)
C7 0.075(2) 0.058(2) 0.104(3) 0.0301(17) 0.022(2) -0.0064(19)
C8 0.098(3) 0.061(2) 0.155(4) 0.044(2) 0.025(3) 0.013(3)
C9 0.094(3) 0.062(2) 0.147(4) 0.036(2) 0.024(3) 0.043(2)
C10 0.0679(19) 0.0476(16) 0.101(3) 0.0163(14) 0.0236(18) 0.0330(17)
C11 0.0409(12) 0.0331(11) 0.0427(13) 0.0056(9) 0.0118(10) 0.0114(10)
C12 0.0408(13) 0.0380(12) 0.0493(14) 0.0034(10) 0.0117(11) 0.0175(10)
C13 0.0496(14) 0.0426(13) 0.0556(15) -0.0002(11) 0.0125(12) 0.0154(12)
C14 0.0499(16) 0.0438(14) 0.079(2) -0.0034(12) 0.0117(14) 0.0190(14)
C15 0.0503(16) 0.0527(16) 0.086(2) 0.0091(12) 0.0260(15) 0.0396(15)
C16 0.0622(17) 0.0638(18) 0.0595(17) 0.0121(14) 0.0247(14) 0.0310(14)
C17 0.0548(16) 0.0511(15) 0.0509(15) 0.0035(12) 0.0139(12) 0.0202(12)
C18 0.0417(13) 0.0550(15) 0.0348(12) 0.0076(11) 0.0108(10) 0.0102(11)
C19 0.0405(13) 0.0598(16) 0.0434(14) 0.0047(11) 0.0067(11) 0.0045(12)
C20 0.0484(16) 0.089(2) 0.0501(16) 0.0032(15) 0.0059(13) -0.0015(16)
C21 0.112(3) 0.077(2) 0.0584(19) -0.007(2) -0.0158(19) 0.0318(17)
C22 0.071(2) 0.126(3) 0.0446(17) 0.011(2) -0.0048(15) 0.019(2)
C23 0.135(4) 0.112(3) 0.069(2) 0.003(3) -0.021(2) 0.049(2)
C24 0.0339(11) 0.0345(11) 0.0381(12) 0.0013(9) 0.0116(9) 0.0020(9)
C25 0.0387(12) 0.0449(13) 0.0395(12) 0.0045(10) 0.0129(10) 0.0071(10)
C26 0.0367(13) 0.0585(16) 0.0473(14) 0.0048(11) 0.0081(11) 0.0084(12)
C27 0.0548(16) 0.0536(15) 0.0415(13) -0.0016(12) 0.0189(12) 0.0076(11)
C28 0.0440(15) 0.0603(17) 0.0611(17) 0.0018(12) 0.0293(13) 0.0032(13)
C29 0.0340(13) 0.0722(19) 0.0702(19) 0.0097(12) 0.0168(13) 0.0111(15)
C30 0.0343(12) 0.0412(12) 0.0413(12) 0.0089(9) 0.0093(10) 0.0027(10)
C31 0.0398(14) 0.0552(15) 0.0537(15) 0.0039(11) 0.0097(12) 0.0029(12)
C32 0.0500(15) 0.0515(15) 0.0459(14) 0.0037(12) 0.0072(12) 0.0126(11)
C33 0.0482(16) 0.0582(17) 0.0577(17) 0.0127(13) -0.0023(13) -0.0031(14)
C34 0.074(2) 0.0657(19) 0.0511(16) 0.0094(15) 0.0104(15) 0.0197(14)
C35 0.073(2) 0.0615(18) 0.0453(15) 0.0233(15) -0.0018(14) 0.0056(13)
C36 0.0308(11) 0.0389(12) 0.0447(13) 0.0057(9) 0.0110(10) 0.0045(10)
C37 0.0355(12) 0.0496(14) 0.0500(14) 0.0043(10) 0.0140(11) 0.0080(11)
C38 0.0453(15) 0.0684(18) 0.0622(17) 0.0082(13) 0.0276(13) 0.0078(14)
C39 0.0495(15) 0.0572(16) 0.0559(16) 0.0159(12) 0.0173(12) 0.0155(13)
C40 0.0547(17) 0.069(2) 0.078(2) 0.0301(15) 0.0161(15) 0.0209(16)
C41 0.0458(16) 0.074(2) 0.080(2) 0.0238(14) 0.0264(15) 0.0094(17)
C42 0.0365(12) 0.0370(12) 0.0543(14) 0.0016(9) 0.0168(11) 0.0111(10)
C43 0.0451(14) 0.0310(11) 0.0581(15) -0.0006(10) 0.0104(11) 0.0056(10)
C44 0.0411(13) 0.0341(12) 0.0501(14) 0.0069(9) 0.0130(11) 0.0115(10)
C45 0.0431(13) 0.0333(12) 0.0473(13) 0.0064(10) 0.0145(11) 0.0023(10)

loop_
_atom_type_symbol
_atom_type_scat_dispersion_real
_atom_type_scat_dispersion_imag
_atom_type_scat_Cromer_Mann_a1
_atom_type_scat_Cromer_Mann_a2
_atom_type_scat_Cromer_Mann_a3
_atom_type_scat_Cromer_Mann_a4
_atom_type_scat_Cromer_Mann_b1
_atom_type_scat_Cromer_Mann_b2
_atom_type_scat_Cromer_Mann_b3
_atom_type_scat_Cromer_Mann_b4
_atom_type_scat_Cromer_Mann_c
_atom_type_scat_source
_atom_type_scat_dispersion_source
C 0.00313 0.00162 2.31000 1.02000 1.58860 0.86500 20.84390 10.20750 0.56870 51.65120 0.21560 'International Tables Volume C Table 6.1.1.4 (pp. 500-502)' 'Brennan, Cowan, Rev. Sci. Instrum., 1992, 63, 850'
H 0.00000 0.00000 0.49300 0.32291 0.14019 0.04081 10.51090 26.12570 3.14236 57.79970 0.00304 'International Tables Volume C Table 6.1.1.4 (pp. 500-502)' 'Brennan, Cowan, Rev. Sci. Instrum., 1992, 63, 850'
N 0.00612 0.00332 12.21260 3.13220 2.01250 1.16630 0.00570 9.89330 28.99750 0.58260 -11.52900 'International Tables Volume C Table 6.1.1.4 (pp. 500-502)' 'Brennan, Cowan, Rev. Sci. Instrum., 1992, 63, 850'
O 0.01085 0.00610 3.04850 2.28680 1.54630 0.86700 13.27710 5.70110 0.32390 32.90890 0.25080 'International Tables Volume C Table 6.1.1.4 (pp. 500-502)' 'Brennan, Cowan, Rev. Sci. Instrum., 1992, 63, 850'
P 0.10265 0.09519 6.43450 4.17910 1.78000 1.49080 1.90670 27.15700 0.52600 68.16450 1.11490 'International Tables Volume C Table 6.1.1.4 (pp. 500-502)' 'Brennan, Cowan, Rev. Sci. Instrum., 1992, 63, 850'
Ru -1.23864 0.84050 19.26740 12.91820 4.86337 1.56756 0.80852 8.43467 24.79970 94.29280 5.37874 'International Tables Volume C Table 6.1.1.4 (pp. 500-502)' 'Brennan, Cowan, Rev. Sci. Instrum., 1992, 63, 850'

loop_
_geom_angle_atom_site_label_1
_geom_angle_atom_site_label_2
_geom_angle_atom_site_label_3
_geom_angle
_geom_angle_site_symmetry_1
_geom_angle_site_symmetry_3
_geom_angle_publ_flag
P2 Ru1 P1 97.42(2) . . ?
O1 Ru1 P1 91.61(5) . . ?
O1 Ru1 P2 108.48(5) . . ?
O2 Ru1 P1 89.43(5) . . ?
O2 Ru1 P2 167.27(5) . . ?
O2 Ru1 O1 60.39(6) . . ?
N1 Ru1 P1 98.21(6) . . ?
N1 Ru1 P2 86.55(6) . . ?
N1 Ru1 O1 160.89(7) . . ?
N1 Ru1 O2 103.15(7) . . ?
N2 Ru1 P1 171.62(6) . . ?
N2 Ru1 P2 90.36(6) . . ?
N2 Ru1 O1 88.86(8) . . ?
N2 Ru1 O2 83.53(7) . . ?
N2 Ru1 N1 79.07(9) . . ?
C18 P1 Ru1 113.24(8) . . ?
C24 P1 Ru1 118.12(8) . . ?
C24 P1 C18 101.92(11) . . ?
C44 P1 Ru1 119.99(8) . . ?
C44 P1 C18 102.90(12) . . ?
C44 P1 C24 97.83(10) . . ?
C30 P2 Ru1 117.45(8) . . ?
C36 P2 Ru1 110.05(7) . . ?
C36 P2 C30 101.34(11) . . ?
C42 P2 Ru1 120.93(8) . . ?
C42 P2 C30 104.43(11) . . ?
C42 P2 C36 99.57(11) . . ?
C11 O1 Ru1 92.34(13) . . ?
C11 O2 Ru1 89.87(13) . . ?
C1 N1 Ru1 127.52(17) . . ?
C5 N1 Ru1 114.95(19) . . ?
C5 N1 C1 117.5(2) . . ?
C6 N2 Ru1 113.79(19) . . ?
C10 N2 Ru1 126.1(2) . . ?
C10 N2 C6 119.8(2) . . ?
H4b N4 H4a 108.0 . . ?
C15 N4 H4a 110.9 . . ?
C15 N4 H4b 109.4 . . ?
H1 C1 N1 118.32(14) . . ?
C2 C1 N1 123.4(3) . . ?
C2 C1 H1 118.3(2) . . ?
H2 C2 C1 120.4(2) . . ?
C46 C2 C1 119.2(3) . . ?
C46 C2 H2 120.4(2) . . ?
H46 C46 C2 121.0(2) . . ?
C4 C46 C2 118.1(3) . . ?
C4 C46 H46 120.96(18) . . ?
H4 C4 C46 119.32(18) . . ?
C5 C4 C46 121.4(3) . . ?
C5 C4 H4 119.3(2) . . ?
C4 C5 N1 120.4(3) . . ?
C6 C5 N1 115.6(2) . . ?
C6 C5 C4 124.0(3) . . ?
C5 C6 N2 116.1(2) . . ?
C7 C6 N2 119.8(3) . . ?
C7 C6 C5 124.1(3) . . ?
H7 C7 C6 120.1(2) . . ?
C8 C7 C6 119.9(4) . . ?
C8 C7 H7 120.1(2) . . ?
H8 C8 C7 120.0(2) . . ?
C9 C8 C7 119.9(3) . . ?
C9 C8 H8 120.0(2) . . ?
H9 C9 C8 120.8(2) . . ?
C10 C9 C8 118.4(4) . . ?
C10 C9 H9 120.8(3) . . ?
C9 C10 N2 122.1(4) . . ?
H10 C10 N2 118.94(17) . . ?
H10 C10 C9 118.9(3) . . ?
O2 C11 O1 117.4(2) . . ?
C12 C11 O1 121.2(2) . . ?
C12 C11 O2 121.4(2) . . ?
C13 C12 C11 120.4(2) . . ?
C17 C12 C11 120.7(2) . . ?
C17 C12 C13 118.8(2) . . ?
H13 C13 C12 119.85(15) . . ?
C14 C13 C12 120.3(3) . . ?
C14 C13 H13 119.85(18) . . ?
H14 C14 C13 119.67(18) . . ?
C15 C14 C13 120.7(3) . . ?
C15 C14 H14 119.67(17) . . ?
C14 C15 N4 120.0(3) . . ?
C16 C15 N4 120.9(3) . . ?
C16 C15 C14 119.0(2) . . ?
H16 C16 C15 119.74(16) . . ?
C17 C16 C15 120.5(3) . . ?
C17 C16 H16 119.74(18) . . ?
C16 C17 C12 120.7(3) . . ?
H17 C17 C12 119.67(15) . . ?
H17 C17 C16 119.67(18) . . ?
C19 C18 P1 119.6(2) . . ?
C21 C18 P1 123.2(2) . . ?
C21 C18 C19 117.2(3) . . ?
H19 C19 C18 119.62(16) . . ?
C20 C19 C18 120.8(3) . . ?
C20 C19 H19 119.6(2) . . ?
H20 C20 C19 119.6(2) . . ?
C22 C20 C19 120.8(3) . . ?
C22 C20 H20 119.6(2) . . ?
H21 C21 C18 119.30(18) . . ?
C23 C21 C18 121.4(4) . . ?
C23 C21 H21 119.3(2) . . ?
H22 C22 C20 120.3(2) . . ?
C23 C22 C20 119.4(3) . . ?
C23 C22 H22 120.3(2) . . ?
C22 C23 C21 120.3(4) . . ?
H23 C23 C21 119.8(2) . . ?
H23 C23 C22 119.8(2) . . ?
C25 C24 P1 120.46(17) . . ?
C26 C24 P1 120.63(19) . . ?
C26 C24 C25 118.4(2) . . ?
H25 C25 C24 119.56(13) . . ?
C27 C25 C24 120.9(2) . . ?
C27 C25 H25 119.56(16) . . ?
H26 C26 C24 119.73(14) . . ?
C29 C26 C24 120.5(3) . . ?
C29 C26 H26 119.73(17) . . ?
H27 C27 C25 120.12(16) . . ?
C28 C27 C25 119.8(3) . . ?
C28 C27 H27 120.12(16) . . ?
H28 C28 C27 120.10(16) . . ?
C29 C28 C27 119.8(2) . . ?
C29 C28 H28 120.10(15) . . ?
C28 C29 C26 120.6(3) . . ?
H29 C29 C26 119.69(17) . . ?
H29 C29 C28 119.69(15) . . ?
C31 C30 P2 120.2(2) . . ?
C32 C30 P2 121.09(18) . . ?
C32 C30 C31 118.6(2) . . ?
H31 C31 C30 119.74(16) . . ?
C33 C31 C30 120.5(3) . . ?
C33 C31 H31 119.74(18) . . ?
H32 C32 C30 119.86(15) . . ?
C34 C32 C30 120.3(3) . . ?
C34 C32 H32 119.86(18) . . ?
H33 C33 C31 119.80(18) . . ?
C35 C33 C31 120.4(3) . . ?
C35 C33 H33 119.80(17) . . ?
H34 C34 C32 119.82(18) . . ?
C35 C34 C32 120.4(3) . . ?
C35 C34 H34 119.82(19) . . ?
C34 C35 C33 119.9(3) . . ?
H35 C35 C33 120.06(17) . . ?
H35 C35 C34 120.06(19) . . ?
C37 C36 P2 120.98(18) . . ?
C39 C36 P2 120.10(19) . . ?
C39 C36 C37 118.8(2) . . ?
H37 C37 C36 119.62(14) . . ?
C38 C37 C36 120.8(3) . . ?
C38 C37 H37 119.62(18) . . ?
H38 C38 C37 120.11(18) . . ?
C41 C38 C37 119.8(3) . . ?
C41 C38 H38 120.11(17) . . ?
H39 C39 C36 119.93(15) . . ?
C40 C39 C36 120.1(3) . . ?
C40 C39 H39 119.93(19) . . ?
H40 C40 C39 119.88(19) . . ?
C41 C40 C39 120.2(3) . . ?
C41 C40 H40 119.88(17) . . ?
C40 C41 C38 120.3(3) . . ?
H41 C41 C38 119.86(17) . . ?
H41 C41 C40 119.86(17) . . ?
H42a C42 P2 108.03(8) . . ?
H42b C42 P2 108.03(8) . . ?
H42b C42 H42a 107.3 . . ?
C43 C42 P2 117.08(17) . . ?
C43 C42 H42a 108.03(14) . . ?
C43 C42 H42b 108.03(13) . . ?
H43a C43 C42 108.53(14) . . ?
H43b C43 C42 108.53(14) . . ?
H43b C43 H43a 107.5 . . ?
C45 C43 C42 114.96(19) . . ?
C45 C43 H43a 108.53(14) . . ?
C45 C43 H43b 108.53(14) . . ?
H44a C44 P1 109.24(8) . . ?
H44b C44 P1 109.24(8) . . ?
H44b C44 H44a 107.9 . . ?
C45 C44 P1 111.87(17) . . ?
C45 C44 H44a 109.24(12) . . ?
C45 C44 H44b 109.24(13) . . ?
C44 C45 C43 113.6(2) . . ?
H45a C45 C43 108.85(12) . . ?
H45a C45 C44 108.85(12) . . ?
H45b C45 C43 108.85(14) . . ?
H45b C45 C44 108.85(13) . . ?
H45b C45 H45a 107.7 . . ?

loop_
_geom_bond_atom_site_label_1
_geom_bond_atom_site_label_2
_geom_bond_distance
_geom_bond_site_symmetry_2
_geom_bond_publ_flag
Ru1 P1 2.3267(6) . ?
Ru1 P2 2.2847(6) . ?
Ru1 O1 2.1388(16) . ?
Ru1 O2 2.1910(15) . ?
Ru1 N1 2.051(2) . ?
Ru1 N2 2.086(2) . ?
P1 C18 1.837(2) . ?
P1 C24 1.840(2) . ?
P1 C44 1.825(2) . ?
P2 C30 1.824(2) . ?
P2 C36 1.834(2) . ?
P2 C42 1.832(2) . ?
O1 C11 1.273(3) . ?
O2 C11 1.276(3) . ?
N1 C1 1.334(3) . ?
N1 C5 1.363(3) . ?
N2 C6 1.352(4) . ?
N2 C10 1.324(4) . ?
N4 H4a 0.8707 . ?
N4 H4b 0.8695 . ?
N4 C15 1.390(3) . ?
C1 H1 0.9300 . ?
C1 C2 1.376(4) . ?
C2 H2 0.9300 . ?
C2 C46 1.368(5) . ?
C46 H46 0.9300 . ?
C46 C4 1.357(5) . ?
C4 H4 0.9300 . ?
C4 C5 1.382(4) . ?
C5 C6 1.449(4) . ?
C6 C7 1.392(4) . ?
C7 H7 0.9300 . ?
C7 C8 1.350(6) . ?
C8 H8 0.9300 . ?
C8 C9 1.373(6) . ?
C9 H9 0.9300 . ?
C9 C10 1.377(4) . ?
C10 H10 0.9300 . ?
C11 C12 1.461(3) . ?
C12 C13 1.383(3) . ?
C12 C17 1.384(3) . ?
C13 H13 0.9300 . ?
C13 C14 1.372(4) . ?
C14 H14 0.9300 . ?
C14 C15 1.384(4) . ?
C15 C16 1.374(4) . ?
C16 H16 0.9300 . ?
C16 C17 1.372(4) . ?
C17 H17 0.9300 . ?
C18 C19 1.373(4) . ?
C18 C21 1.373(4) . ?
C19 H19 0.9300 . ?
C19 C20 1.380(4) . ?
C20 H20 0.9300 . ?
C20 C22 1.348(5) . ?
C21 H21 0.9300 . ?
C21 C23 1.375(5) . ?
C22 H22 0.9300 . ?
C22 C23 1.350(6) . ?
C23 H23 0.9300 . ?
C24 C25 1.381(3) . ?
C24 C26 1.385(3) . ?
C25 H25 0.9300 . ?
C25 C27 1.386(3) . ?
C26 H26 0.9300 . ?
C26 C29 1.378(4) . ?
C27 H27 0.9300 . ?
C27 C28 1.376(4) . ?
C28 H28 0.9300 . ?
C28 C29 1.366(4) . ?
C29 H29 0.9300 . ?
C30 C31 1.387(3) . ?
C30 C32 1.383(4) . ?
C31 H31 0.9300 . ?
C31 C33 1.371(4) . ?
C32 H32 0.9300 . ?
C32 C34 1.378(4) . ?
C33 H33 0.9300 . ?
C33 C35 1.365(4) . ?
C34 H34 0.9300 . ?
C34 C35 1.368(4) . ?
C35 H35 0.9300 . ?
C36 C37 1.383(3) . ?
C36 C39 1.379(4) . ?
C37 H37 0.9300 . ?
C37 C38 1.382(3) . ?
C38 H38 0.9300 . ?
C38 C41 1.367(4) . ?
C39 H39 0.9300 . ?
C39 C40 1.389(4) . ?
C40 H40 0.9300 . ?
C40 C41 1.365(5) . ?
C41 H41 0.9300 . ?
C42 H42a 0.9700 . ?
C42 H42b 0.9700 . ?
C42 C43 1.522(3) . ?
C43 H43a 0.9700 . ?
C43 H43b 0.9700 . ?
C43 C45 1.510(3) . ?
C44 H44a 0.9700 . ?
C44 H44b 0.9700 . ?
C44 C45 1.525(3) . ?
C45 H45a 0.9700 . ?
C45 H45b 0.9700 . ?

loop_
_geom_torsion_atom_site_label_1
_geom_torsion_atom_site_label_2
_geom_torsion_atom_site_label_3
_geom_torsion_atom_site_label_4
_geom_torsion
_geom_torsion_site_symmetry_1
_geom_torsion_site_symmetry_2
_geom_torsion_site_symmetry_3
_geom_torsion_site_symmetry_4
_geom_torsion_publ_flag
Ru1 P1 C18 C19 -49.40(14) . . . . ?
Ru1 P1 C18 C21 132.2(2) . . . . ?
Ru1 P1 C24 C25 -37.69(13) . . . . ?
Ru1 P1 C24 C26 150.63(16) . . . . ?
Ru1 P1 C44 C45 58.51(11) . . . . ?
Ru1 P2 C30 C31 -178.52(16) . . . . ?
Ru1 P2 C30 C32 -2.56(13) . . . . ?
Ru1 P2 C36 C37 -89.09(14) . . . . ?
Ru1 P2 C36 C39 86.64(16) . . . . ?
Ru1 P2 C42 C43 -85.33(14) . . . . ?
Ru1 O1 C11 O2 0.09(13) . . . . ?
Ru1 O1 C11 C12 177.79(12) . . . . ?
Ru1 O2 C11 O1 -0.09(13) . . . . ?
Ru1 O2 C11 C12 -177.78(11) . . . . ?
Ru1 N1 C1 C2 -179.6(2) . . . . ?
Ru1 N1 C5 C4 -179.33(19) . . . . ?
Ru1 N1 C5 C6 2.51(18) . . . . ?
Ru1 N2 C6 C5 -6.65(18) . . . . ?
Ru1 N2 C6 C7 174.7(2) . . . . ?
Ru1 N2 C10 C9 -174.8(3) . . . . ?
P1 C18 C19 C20 -177.6(2) . . . . ?
P1 C18 C21 C23 177.3(3) . . . . ?
P1 C24 C25 C27 -171.47(19) . . . . ?
P1 C24 C26 C29 171.7(2) . . . . ?
P1 C44 C45 C43 -112.20(17) . . . . ?
P2 C30 C31 C33 176.5(2) . . . . ?
P2 C30 C32 C34 -176.6(2) . . . . ?
P2 C36 C37 C38 174.9(2) . . . . ?
P2 C36 C39 C40 -174.8(2) . . . . ?
P2 C42 C43 C45 48.9(2) . . . . ?
O1 C11 C12 C13 171.2(2) . . . . ?
O1 C11 C12 C17 -10.4(3) . . . . ?
O2 C11 C12 C13 -11.2(3) . . . . ?
O2 C11 C12 C17 167.2(2) . . . . ?
N1 C1 C2 C46 -1.1(3) . . . . ?
N1 C5 C4 C46 -0.9(3) . . . . ?
N1 C5 C6 N2 2.8(3) . . . . ?
N1 C5 C6 C7 -178.5(3) . . . . ?
N2 C6 C5 C4 -175.2(2) . . . . ?
N2 C6 C7 C8 0.3(4) . . . . ?
N2 C10 C9 C8 1.5(4) . . . . ?
N4 C15 C14 C13 -177.6(3) . . . . ?
N4 C15 C16 C17 177.7(3) . . . . ?
C1 N1 C5 C4 1.0(3) . . . . ?
C1 N1 C5 C6 -177.2(2) . . . . ?
C1 C2 C46 C4 1.2(4) . . . . ?
C2 C1 N1 C5 -0.0(3) . . . . ?
C2 C46 C4 C5 -0.2(4) . . . . ?
C46 C4 C5 C6 177.1(3) . . . . ?
C4 C5 C6 C7 3.4(3) . . . . ?
C5 C6 N2 C10 179.4(3) . . . . ?
C5 C6 C7 C8 -178.3(4) . . . . ?
C6 N2 C10 C9 -1.6(3) . . . . ?
C6 C7 C8 C9 -0.4(4) . . . . ?
C7 C6 N2 C10 0.7(4) . . . . ?
C7 C8 C9 C10 -0.4(5) . . . . ?
C11 C12 C13 C14 178.7(2) . . . . ?
C11 C12 C17 C16 -178.6(2) . . . . ?
C12 C13 C14 C15 0.1(3) . . . . ?
C12 C17 C16 C15 -0.5(3) . . . . ?
C13 C12 C17 C16 -0.2(3) . . . . ?
C13 C14 C15 C16 -0.8(3) . . . . ?
C14 C13 C12 C17 0.3(3) . . . . ?
C14 C15 C16 C17 0.9(3) . . . . ?
C18 P1 C24 C25 -162.46(16) . . . . ?
C18 P1 C24 C26 25.86(17) . . . . ?
C18 P1 C44 C45 -174.65(15) . . . . ?
C18 C19 C20 C22 0.4(3) . . . . ?
C18 C21 C23 C22 0.2(5) . . . . ?
C19 C18 P1 C24 78.5(2) . . . . ?
C19 C18 P1 C44 179.6(2) . . . . ?
C19 C18 C21 C23 -1.1(4) . . . . ?
C19 C20 C22 C23 -1.4(4) . . . . ?
C20 C19 C18 C21 0.8(3) . . . . ?
C20 C22 C23 C21 1.1(4) . . . . ?
C21 C18 P1 C24 -99.8(3) . . . . ?
C21 C18 P1 C44 1.2(3) . . . . ?
C24 P1 C44 C45 -70.44(14) . . . . ?
C24 C25 C27 C28 -0.3(3) . . . . ?
C24 C26 C29 C28 -0.1(3) . . . . ?
C25 C24 P1 C44 92.5(2) . . . . ?
C25 C24 C26 C29 -0.2(3) . . . . ?
C25 C27 C28 C29 0.0(3) . . . . ?
C26 C24 P1 C44 -79.2(2) . . . . ?
C26 C24 C25 C27 0.4(3) . . . . ?
C26 C29 C28 C27 0.2(3) . . . . ?
C30 P2 C36 C37 145.91(16) . . . . ?
C30 P2 C36 C39 -38.37(17) . . . . ?
C30 P2 C42 C43 49.82(15) . . . . ?
C30 C31 C33 C35 -0.3(3) . . . . ?
C30 C32 C34 C35 0.6(3) . . . . ?
C31 C30 P2 C36 -58.6(2) . . . . ?
C31 C30 P2 C42 44.5(2) . . . . ?
C31 C30 C32 C34 -0.6(3) . . . . ?
C31 C33 C35 C34 0.3(3) . . . . ?
C32 C30 P2 C36 117.3(2) . . . . ?
C32 C30 P2 C42 -139.6(2) . . . . ?
C32 C30 C31 C33 0.5(3) . . . . ?
C32 C34 C35 C33 -0.5(3) . . . . ?
C36 P2 C42 C43 154.25(16) . . . . ?
C36 C37 C38 C41 -0.0(3) . . . . ?
C36 C39 C40 C41 -0.1(3) . . . . ?
C37 C36 P2 C42 39.0(2) . . . . ?
C37 C36 C39 C40 1.0(3) . . . . ?
C37 C38 C41 C40 0.9(3) . . . . ?
C38 C37 C36 C39 -0.9(3) . . . . ?
C38 C41 C40 C39 -0.9(4) . . . . ?
C39 C36 P2 C42 -145.3(2) . . . . ?
C42 C43 C45 C44 53.3(2) . . . . ?

loop_
_smtbx_masks_void_nr
_smtbx_masks_void_average_x
_smtbx_masks_void_average_y
_smtbx_masks_void_average_z
_smtbx_masks_void_volume
_smtbx_masks_void_count_electrons
_smtbx_masks_void_content
1 -0.437 0.000 0.000 572.6 178.8 '2 PF6,1.12 ether'
2 0.500 0.500 0.500 12.8 0.0 ?
